data_2003950
loop_
_publ_author_name
'Lautens, M.'
'Lough, A. J.'
'Tam, W.'

_publ_section_title
;
 An Unusual <i>trans</i>-Fused Cyclopentane Ring System at 158 K
;
_journal_issue 9
_journal_name_full 'Acta Crystallographica Section C'
_journal_page_first 1944
_journal_page_last 1946
_journal_paper_doi 10.1107/S0108270195003490
_journal_volume 51
_journal_year 1995
_chemical_formula_sum 'C19 H18 N2 O6'
_chemical_formula_weight 370.35
_chemical_name_systematic
;
Pentacylo[6.4.0^1,5^.0^1,8^.0^7,11^.0^10,12^]dodecan-6-yl
3,5-dintrobenzoate
;
_space_group_IT_number 14
_symmetry_cell_setting monoclinic
_symmetry_space_group_name_Hall '-P 2ybc'
_symmetry_space_group_name_H-M 'P 1 21/c 1'
_cell_angle_alpha 90.00
_cell_angle_beta 92.53(2)
_cell_angle_gamma 90.00
_cell_formula_units_Z 4
_cell_length_a 13.199(3)
_cell_length_b 6.108(1)
_cell_length_c 20.971(4)
_cell_measurement_reflns_used 46
_cell_measurement_temperature 158
_cell_measurement_theta_max 11.00
_cell_measurement_theta_min 5.06
_cell_volume 1689.0(6)
_computing_cell_refinement 'XSCANS (Siemens, 1994)'
_computing_data_collection 'XSCANS (Siemens, 1994)'
_computing_data_reduction 'XSCANS (Siemens, 1994)'
_computing_molecular_graphics 'SHELXTL/PC (Sheldrick, 1990)'
_computing_publication_material 'SHELXL93 (Sheldrick, 1993)'
_computing_structure_refinement 'SHELXL93 (Sheldrick, 1993)'
_computing_structure_solution 'SHELXTL/PC (Sheldrick, 1990)'
_diffrn_ambient_temperature 158
_diffrn_measurement_device 'Siemens P4'
_diffrn_measurement_method \w
_diffrn_radiation_monochromator graphite
_diffrn_radiation_source 'fine-focus sealed tube'
_diffrn_radiation_type MoK\a
_diffrn_radiation_wavelength 0.71073
_diffrn_reflns_av_R_equivalents 0.0230
_diffrn_reflns_av_sigmaI/netI 0.0516
_diffrn_reflns_limit_h_max 15
_diffrn_reflns_limit_h_min 0
_diffrn_reflns_limit_k_max 7
_diffrn_reflns_limit_k_min 0
_diffrn_reflns_limit_l_max 24
_diffrn_reflns_limit_l_min -24
_diffrn_reflns_number 3112
_diffrn_reflns_theta_max 25
_diffrn_reflns_theta_min 2.43
_diffrn_standards_decay_% <3
_diffrn_standards_interval_count 97
_diffrn_standards_number 3
_exptl_absorpt_coefficient_mu 0.110
_exptl_absorpt_correction_T_max 1.000
_exptl_absorpt_correction_T_min 1.000
_exptl_absorpt_correction_type none
_exptl_crystal_colour colourless
_exptl_crystal_density_diffrn 1.456
_exptl_crystal_description needle
_exptl_crystal_F_000 776
_exptl_crystal_size_max 0.25
_exptl_crystal_size_mid 0.15
_exptl_crystal_size_min 0.10
_refine_diff_density_max 0.479
_refine_diff_density_min -0.277
_refine_ls_extinction_method none
_refine_ls_goodness_of_fit_all 1.043
_refine_ls_goodness_of_fit_obs 1.191
_refine_ls_hydrogen_treatment 'H atoms riding (C--H = 0.96\%A)'
_refine_ls_matrix_type full
_refine_ls_number_parameters 245
_refine_ls_number_reflns 2974
_refine_ls_number_restraints 0
_refine_ls_restrained_S_all 1.043
_refine_ls_restrained_S_obs 1.191
_refine_ls_R_factor_all 0.0758
_refine_ls_R_factor_obs 0.0503
_refine_ls_shift/esd_max 0.000
_refine_ls_shift/esd_mean 0.000
_refine_ls_structure_factor_coef Fsqd
_refine_ls_weighting_scheme
;
calc w = 1/[\s^2^(F~o~^2^) + (0.0761P)^2^]
where P = (F~o~^2^ + 2F~c~^2^)/3
;
_refine_ls_wR_factor_all 0.1391
_refine_ls_wR_factor_obs 0.1303
_reflns_number_observed 2067
_reflns_number_total 2974
_reflns_observed_criterion >2sigma(I)
_cod_data_source_file sz1009.cif
_cod_data_source_block s9410
_cod_depositor_comments
;
The following automatic conversions were performed:
'_symmetry_cell_setting' value 'Monoclinic' changed to 'monoclinic'
according to '/home/saulius/struct/CIF-dictionaries/cif_core.dic'
dictionary named 'cif_core.dic' version 2.4.1 from 2010-06-29.

Automatic conversion script
Id: cif_fix_enum 1527 2010-12-29 10:47:43Z saulius 

The following automatic conversions were performed:

'_symmetry_cell_setting' value 'Monoclinic' changed to 'monoclinic'
according to /home/saulius/struct/CIF-dictionaries/cif_core.dic
dictionary named 'cif_core.dic' version 2.4.1 from 2010-06-29.

Automatic conversion script
Id: cif_fix_values 1715 2011-07-08 13:25:40Z adriana 
;
_cod_original_cell_volume 1689.0(7)
_cod_original_sg_symbol_H-M 'P 21/c'
_cod_database_code 2003950
_cod_database_fobs_code 2003950

loop_
_symmetry_equiv_pos_as_xyz
'x, y, z'
'-x, y+1/2, -z+1/2'
'-x, -y, -z'
'x, -y-1/2, z-1/2'

loop_
_atom_site_aniso_label
_atom_site_aniso_U_11
_atom_site_aniso_U_22
_atom_site_aniso_U_33
_atom_site_aniso_U_12
_atom_site_aniso_U_13
_atom_site_aniso_U_23
O1 0.0137(8) 0.0258(10) 0.0368(10) -0.0025(8) 0.0010(7) 0.0024(8)
O2 0.0216(10) 0.0361(12) 0.0508(12) 0.0040(9) 0.0050(8) 0.0152(10)
O3 0.0293(10) 0.0289(11) 0.0397(11) -0.0027(9) 0.0028(8) 0.0097(9)
O4 0.0181(9) 0.0471(13) 0.0474(12) -0.0013(9) 0.0044(8) 0.0133(10)
O5 0.0252(10) 0.0340(11) 0.0423(11) 0.0076(9) -0.0051(8) 0.0053(9)
O6 0.0331(11) 0.0464(14) 0.0648(15) -0.0041(11) 0.0016(10) 0.0327(12)
N1 0.0199(12) 0.0306(13) 0.0274(12) -0.0030(10) -0.0009(9) 0.0046(10)
N2 0.0232(12) 0.0264(13) 0.0328(12) -0.0017(10) -0.0049(10) 0.0046(10)
C1 0.0185(12) 0.0180(13) 0.0323(14) -0.0018(11) -0.0005(10) -0.0009(11)
C2 0.0297(14) 0.0269(15) 0.0348(15) -0.0044(12) -0.0060(12) -0.0019(12)
C3 0.0318(15) 0.032(2) 0.0291(14) -0.0023(13) -0.0062(12) 0.0033(12)
C4 0.0351(15) 0.0268(15) 0.0276(14) -0.0025(13) -0.0038(11) 0.0040(12)
C5 0.0174(12) 0.0233(14) 0.0287(14) -0.0008(11) 0.0037(10) -0.0045(11)
C6 0.0130(11) 0.0253(14) 0.0321(14) -0.0002(11) -0.0004(10) -0.0035(12)
C7 0.0211(13) 0.0246(14) 0.0289(13) -0.0021(11) -0.0005(10) -0.0008(11)
C8 0.0234(13) 0.0236(14) 0.0284(14) 0.0022(12) 0.0018(10) 0.0026(11)
C9 0.0239(13) 0.0269(15) 0.0352(15) -0.0040(12) 0.0017(11) -0.0012(12)
C10 0.0233(13) 0.0268(15) 0.0344(14) -0.0047(12) 0.0072(11) -0.0019(12)
C11 0.0277(14) 0.0241(14) 0.0281(14) -0.0055(12) 0.0073(11) -0.0059(12)
C12 0.0195(13) 0.0244(15) 0.0329(14) -0.0019(11) 0.0003(10) 0.0012(12)
C13 0.0193(13) 0.029(2) 0.0241(13) -0.0002(12) -0.0021(10) -0.0003(12)
C14 0.0179(12) 0.0255(14) 0.0216(12) -0.0010(11) 0.0002(9) -0.0017(11)
C15 0.0214(12) 0.0218(14) 0.0231(12) 0.0010(11) -0.0021(10) 0.0004(11)
C16 0.0192(12) 0.0250(14) 0.0203(12) -0.0037(11) 0.0005(10) -0.0008(11)
C17 0.0167(12) 0.0264(14) 0.0196(12) -0.0011(11) -0.0003(9) -0.0023(11)
C18 0.0224(13) 0.0221(14) 0.0211(12) -0.0005(11) -0.0035(10) -0.0003(11)
C19 0.0194(12) 0.0231(14) 0.0238(12) -0.0041(11) -0.0012(10) 0.0009(11)

loop_
_atom_site_label
_atom_site_occupancy
_atom_site_fract_x
_atom_site_fract_y
_atom_site_fract_z
_atom_site_U_iso_or_equiv
_atom_site_thermal_displace_type
_atom_site_calc_flag
_atom_site_refinement_flags
_atom_site_type_symbol
O1 1 0.89719(12) 0.3638(3) 0.85435(8) 0.0255(4) Uani d . O
O2 1 0.87327(13) 0.0189(3) 0.89053(9) 0.0361(5) Uani d . O
O3 1 0.51989(14) -0.1604(3) 0.94447(9) 0.0326(5) Uani d . O
O4 1 0.39604(13) 0.0607(4) 0.91826(9) 0.0375(5) Uani d . O
O5 1 0.46807(13) 0.7364(3) 0.80379(9) 0.0340(5) Uani d . O
O6 1 0.6166(2) 0.7715(4) 0.76583(11) 0.0481(6) Uani d . O
N1 1 0.48577(15) 0.0096(4) 0.92056(10) 0.0260(5) Uani d . N
N2 1 0.5564(2) 0.6771(4) 0.79883(10) 0.0276(5) Uani d . N
C1 1 1.1458(2) 0.5392(4) 0.89910(12) 0.0230(6) Uani d . C
C2 1 1.1961(2) 0.5882(5) 0.96548(13) 0.0307(6) Uani d . C
H2A 1 1.1569(2) 0.6911(5) 0.98867(13) 0.029(2) Uiso d R H
H2B 1 1.2636(2) 0.6442(5) 0.96190(13) 0.029(2) Uiso d R H
C3 1 1.1970(2) 0.3590(5) 0.99787(13) 0.0313(7) Uani d . C
H3A 1 1.1806(2) 0.3722(5) 1.04186(13) 0.029(2) Uiso d R H
H3B 1 1.2630(2) 0.2940(5) 0.99596(13) 0.029(2) Uiso d R H
C4 1 1.1162(2) 0.2144(5) 0.96123(13) 0.0300(6) Uani d . C
H4A 1 1.0708(2) 0.1472(5) 0.98997(13) 0.029(2) Uiso d R H
H4B 1 1.1479(2) 0.1024(5) 0.93694(13) 0.029(2) Uiso d R H
C5 1 1.0612(2) 0.3776(4) 0.91745(12) 0.0231(6) Uani d . C
H5A 1 1.0144(2) 0.4565(4) 0.94269(12) 0.029(2) Uiso d R H
C6 1 1.0074(2) 0.3293(4) 0.85259(12) 0.0235(6) Uani d . C
H6A 1 1.0229(2) 0.1847(4) 0.83792(12) 0.029(2) Uiso d R H
C7 1 1.0505(2) 0.5060(4) 0.80900(12) 0.0249(6) Uani d . C
H7A 1 1.0051(2) 0.5510(4) 0.77444(12) 0.029(2) Uiso d R H
C8 1 1.0912(2) 0.6973(4) 0.85295(12) 0.0251(6) Uani d . C
H8A 1 1.0412(2) 0.7914(4) 0.87044(12) 0.029(2) Uiso d R H
C9 1 1.1745(2) 0.8072(5) 0.81667(13) 0.0287(6) Uani d . C
H9A 1 1.2156(2) 0.9025(5) 0.84347(13) 0.029(2) Uiso d R H
H9B 1 1.1481(2) 0.8862(5) 0.78001(13) 0.029(2) Uiso d R H
C10 1 1.2300(2) 0.6028(4) 0.79851(13) 0.0280(6) Uani d . C
H10A 1 1.2905(2) 0.6081(4) 0.77479(13) 0.029(2) Uiso d R H
C11 1 1.1523(2) 0.4235(4) 0.78910(12) 0.0265(6) Uani d . C
H11A 1 1.1593(2) 0.3074(4) 0.75875(12) 0.029(2) Uiso d R H
C12 1 1.2162(2) 0.4372(4) 0.85167(12) 0.0256(6) Uani d . C
H12A 1 1.2667(2) 0.3302(4) 0.86383(12) 0.029(2) Uiso d R H
C13 1 0.8409(2) 0.1947(4) 0.87279(12) 0.0242(6) Uani d . C
C14 1 0.7299(2) 0.2519(4) 0.86896(11) 0.0217(6) Uani d . C
C15 1 0.6613(2) 0.1099(4) 0.89646(11) 0.0222(6) Uani d . C
H15A 1 0.6846(2) -0.0208(4) 0.91791(11) 0.029(2) Uiso d R H
C16 1 0.5589(2) 0.1621(4) 0.89228(11) 0.0215(6) Uani d . C
C17 1 0.5214(2) 0.3475(4) 0.86195(11) 0.0209(6) Uani d . C
H17A 1 0.4504(2) 0.3817(4) 0.85998(11) 0.029(2) Uiso d R H
C18 1 0.5919(2) 0.4811(4) 0.83437(11) 0.0220(6) Uani d . C
C19 1 0.6951(2) 0.4399(4) 0.83761(11) 0.0221(6) Uani d . C
H19A 1 0.7417(2) 0.5389(4) 0.81876(11) 0.029(2) Uiso d R H

loop_
_atom_type_symbol
_atom_type_description
_atom_type_scat_source
_atom_type_scat_dispersion_real
_atom_type_scat_dispersion_imag
C C 'International Tables Vol C Tables 4.2.6.8 and 6.1.1.4' 0.0033 0.0016
H H 'International Tables Vol C Tables 4.2.6.8 and 6.1.1.4' 0.0000 0.0000
N N 'International Tables Vol C Tables 4.2.6.8 and 6.1.1.4' 0.0061 0.0033
O O 'International Tables Vol C Tables 4.2.6.8 and 6.1.1.4' 0.0106 0.0060

loop_
_geom_angle_atom_site_label_1
_geom_angle_atom_site_label_2
_geom_angle_atom_site_label_3
_geom_angle
_geom_angle_publ_flag
C13 O1 C6 117.3(2) yes
O4 N1 O3 124.6(2) yes
O4 N1 C16 118.0(2) yes
O3 N1 C16 117.4(2) yes
O6 N2 O5 123.5(2) yes
O6 N2 C18 118.0(2) yes
O5 N2 C18 118.5(2) yes
C12 C1 C8 97.4(2) yes
C12 C1 C2 114.6(2) yes
C8 C1 C2 128.4(2) yes
C12 C1 C5 111.6(2) yes
C8 C1 C5 103.6(2) yes
C2 C1 C5 100.7(2) yes
C1 C2 C3 102.3(2) yes
C2 C3 C4 107.6(2) yes
C5 C4 C3 103.0(2) yes
C4 C5 C6 126.9(2) yes
C4 C5 C1 103.7(2) yes
C6 C5 C1 102.3(2) yes
O1 C6 C5 111.7(2) yes
O1 C6 C7 107.8(2) yes
C5 C6 C7 102.9(2) yes
C11 C7 C6 106.7(2) yes
C11 C7 C8 97.2(2) yes
C6 C7 C8 107.4(2) yes
C9 C8 C1 105.4(2) yes
C9 C8 C7 105.7(2) yes
C1 C8 C7 92.4(2) yes
C10 C9 C8 97.5(2) yes
C9 C10 C11 107.4(2) yes
C9 C10 C12 106.9(2) yes
C11 C10 C12 60.7(2) yes
C10 C11 C7 109.3(2) yes
C10 C11 C12 60.1(2) yes
C7 C11 C12 102.0(2) yes
C10 C12 C1 107.6(2) yes
C10 C12 C11 59.2(2) yes
C1 C12 C11 104.7(2) yes
O2 C13 O1 125.5(2) yes
O2 C13 C14 123.6(2) yes
O1 C13 C14 110.9(2) yes
C19 C14 C15 120.1(2) yes
C19 C14 C13 121.2(2) yes
C15 C14 C13 118.7(2) yes
C16 C15 C14 118.6(2) yes
C17 C16 C15 123.1(2) yes
C17 C16 N1 118.2(2) yes
C15 C16 N1 118.6(2) yes
C16 C17 C18 116.3(2) yes
C17 C18 C19 123.4(2) yes
C17 C18 N2 119.0(2) yes
C19 C18 N2 117.5(2) yes
C18 C19 C14 118.5(2) yes

loop_
_geom_bond_atom_site_label_1
_geom_bond_atom_site_label_2
_geom_bond_distance
_geom_bond_publ_flag
O1 C13 1.339(3) yes
O1 C6 1.472(3) yes
O2 C13 1.209(3) yes
O3 N1 1.230(3) yes
O4 N1 1.224(3) yes
O5 N2 1.230(3) yes
O6 N2 1.221(3) yes
N1 C16 1.484(3) yes
N2 C18 1.475(3) yes
C1 C12 1.524(3) yes
C1 C8 1.525(3) yes
C1 C2 1.545(3) yes
C1 C5 1.552(3) yes
C2 C3 1.556(4) yes
C3 C4 1.560(4) yes
C4 C5 1.518(4) yes
C5 C6 1.535(3) yes
C6 C7 1.539(4) yes
C7 C11 1.511(3) yes
C7 C8 1.568(4) yes
C8 C9 1.521(4) yes
C9 C10 1.505(4) yes
C10 C11 1.507(4) yes
C10 C12 1.522(4) yes
C11 C12 1.530(3) yes
C13 C14 1.505(3) yes
C14 C19 1.391(4) yes
C14 C15 1.397(4) yes
C15 C16 1.388(3) yes
C16 C17 1.380(4) yes
C17 C18 1.384(3) yes
C18 C19 1.384(3) yes
